data_7717816
loop_
_publ_author_name
'Wei, Biao'
'Qin, Zhibiao'
'Miao, Hui'
'Wang, Chaoqun'
'Huang, Mengna'
'Liu, Chengxu'
'Bai, Cui-Bing'
'Chen, Zheng'

_publ_section_title
;
 Alkylzinc complexes derived from formylfluorenimide ligands: Synthesis,
 characterization and catalysis for hydroboration of aldehydes and ketones
;
_journal_name_full 'Dalton Transactions'
_journal_paper_doi 10.1039/D4DT03395G
_journal_year 2025
_chemical_formula_moiety 'C28 H38 N2 O Zn, 0.5[C6H14]'
_chemical_formula_sum 'C28 H38 N2 O Zn'
_chemical_formula_weight 483.97
_space_group_crystal_system trigonal
_space_group_IT_number 148
_space_group_name_Hall '-R 3'
_space_group_name_H-M_alt 'R -3 :H'
_atom_sites_solution_hydrogens mixed
_atom_sites_solution_primary dual
_audit_creation_date 2024-04-16
_audit_creation_method
;
Olex2 1.5
(compiled 2024.02.16 svn.r378c4104 for OlexSys, GUI svn.r6928)
;
_audit_update_record
;
2024-05-31 deposited with the CCDC.	2025-01-15 downloaded from the CCDC.
;
_cell_angle_alpha 90
_cell_angle_beta 90
_cell_angle_gamma 120
_cell_formula_units_Z 18
_cell_length_a 28.7896(19)
_cell_length_b 28.7896(19)
_cell_length_c 19.0194(9)
_cell_measurement_reflns_used 5498
_cell_measurement_temperature 293.15
_cell_measurement_theta_max 25.9230
_cell_measurement_theta_min 2.2870
_cell_volume 13652.1(14)
_computing_cell_refinement 'CrysAlisPro 1.171.40.84a (Rigaku OD, 2020)'
_computing_data_collection 'CrysAlisPro 1.171.40.84a (Rigaku OD, 2020)'
_computing_data_reduction 'CrysAlisPro 1.171.40.84a (Rigaku OD, 2020)'
_computing_molecular_graphics 'Olex2 1.5 (Dolomanov et al., 2009)'
_computing_publication_material 'Olex2 1.5 (Dolomanov et al., 2009)'
_computing_structure_refinement 'SHELXL 2019/3 (Sheldrick, 2015)'
_computing_structure_solution 'SHELXT 2018/2 (Sheldrick, 2018)'
_diffrn_ambient_temperature 293.15
_diffrn_detector 'Hybrid Pixel Array Detector'
_diffrn_detector_area_resol_mean 10.0000
_diffrn_detector_type HyPix
_diffrn_measured_fraction_theta_full 0.997
_diffrn_measured_fraction_theta_max 0.861
_diffrn_measurement_details
;
List of Runs (angles in degrees, time in seconds):

  # Type    Start    End  Width  t~exp~   \w     \q     \k     \f   Frames
#--------------------------------------------------------------------------
  1  \w    -70.00  48.00   0.50   75.00    --  -23.24   0.00 139.00  236
  2  \w    -53.00 -28.00   0.50   75.00    --  -23.24 134.00 -31.00   50
  3  \w    -88.00 -62.00   0.50   75.00    --  -23.24 134.00 -31.00   52
  4  \w     62.00 104.00   0.50   75.00    --   24.18-178.00-150.00   84
;
_diffrn_measurement_device 'four-circle diffractometer'
_diffrn_measurement_device_type 'XtaLAB Synergy, Single source at offset/far, HyPix'
_diffrn_measurement_method '\w scans'
_diffrn_orient_matrix_type 'CrysAlisPro convention (1999,Acta A55,543-557)'
_diffrn_orient_matrix_UB_11 0.0119564000
_diffrn_orient_matrix_UB_12 0.0283294000
_diffrn_orient_matrix_UB_13 -0.0000594000
_diffrn_orient_matrix_UB_21 -0.0258076000
_diffrn_orient_matrix_UB_22 -0.0025422000
_diffrn_orient_matrix_UB_23 -0.0001110000
_diffrn_orient_matrix_UB_31 -0.0000966000
_diffrn_orient_matrix_UB_32 -0.0000249000
_diffrn_orient_matrix_UB_33 0.0373038000
_diffrn_radiation_monochromator mirror
_diffrn_radiation_probe x-ray
_diffrn_radiation_type 'Mo K\a'
_diffrn_radiation_wavelength 0.71073
_diffrn_reflns_av_R_equivalents 0.0229
_diffrn_reflns_av_unetI/netI 0.0378
_diffrn_reflns_Laue_measured_fraction_full 0.997
_diffrn_reflns_Laue_measured_fraction_max 0.861
_diffrn_reflns_limit_h_max 17
_diffrn_reflns_limit_h_min -36
_diffrn_reflns_limit_k_max 36
_diffrn_reflns_limit_k_min -19
_diffrn_reflns_limit_l_max 24
_diffrn_reflns_limit_l_min -13
_diffrn_reflns_number 17296
_diffrn_reflns_point_group_measured_fraction_full 0.997
_diffrn_reflns_point_group_measured_fraction_max 0.861
_diffrn_reflns_theta_full 25.242
_diffrn_reflns_theta_max 29.582
_diffrn_reflns_theta_min 1.953
_diffrn_source 'micro-focus sealed X-ray tube'
_diffrn_source_type 'PhotonJet (Mo) X-ray Source'
_exptl_absorpt_coefficient_mu 0.828
_exptl_absorpt_correction_T_max 1.00000
_exptl_absorpt_correction_T_min 0.11177
_exptl_absorpt_correction_type multi-scan
_exptl_absorpt_process_details
;
CrysAlisPro 1.171.40.84a (Rigaku Oxford Diffraction, 2020)
Empirical absorption correction using spherical harmonics,
implemented in SCALE3 ABSPACK scaling algorithm.
;
_exptl_crystal_colour colourless
_exptl_crystal_colour_primary colourless
_exptl_crystal_density_diffrn 1.060
_exptl_crystal_description block
_exptl_crystal_F_000 4644
_exptl_crystal_size_max 0.15
_exptl_crystal_size_mid 0.13
_exptl_crystal_size_min 0.12
_refine_diff_density_max 0.204
_refine_diff_density_min -0.148
_refine_diff_density_rms 0.034
_refine_ls_extinction_method none
_refine_ls_goodness_of_fit_ref 1.005
_refine_ls_hydrogen_treatment constr
_refine_ls_matrix_type full
_refine_ls_number_parameters 301
_refine_ls_number_reflns 7338
_refine_ls_number_restraints 21
_refine_ls_restrained_S_all 1.018
_refine_ls_R_factor_all 0.0878
_refine_ls_R_factor_gt 0.0488
_refine_ls_shift/su_max 0.001
_refine_ls_shift/su_mean 0.000
_refine_ls_structure_factor_coef Fsqd
_refine_ls_weighting_details 'w=1/[\s^2^(Fo^2^)+(0.0586P)^2^+3.3013P] where P=(Fo^2^+2Fc^2^)/3'
_refine_ls_weighting_scheme calc
_refine_ls_wR_factor_gt 0.1136
_refine_ls_wR_factor_ref 0.1272
_reflns_Friedel_coverage 0.000
_reflns_number_gt 4307
_reflns_number_total 7338
_reflns_threshold_expression 'I > 2\s(I)'
_cod_data_source_file d4dt03395g2.cif
_cod_data_source_block d31---c4
_cod_original_cell_volume 13652.1(19)
_cod_original_sg_symbol_H-M 'R -3'
_cod_database_code 7717816
_shelx_shelxl_version_number 2019/3
_chemical_oxdiff_formula CHNOZn
_shelx_space_group_comment
;
The symmetry employed for this shelxl refinement is uniquely defined
by the following loop, which should always be used as a source of
symmetry information in preference to the above space-group names.
They are only intended as comments.
;
_shelx_estimated_absorpt_t_max 0.907
_shelx_estimated_absorpt_t_min 0.886
_reflns_odcompleteness_completeness 99.72
_reflns_odcompleteness_iscentric 1
_reflns_odcompleteness_theta 27.04
_olex2_refinement_description
;
1. Restrained distances
 C27-C26
 1.54 with sigma of 0.01
 C24'-C23 = C24-C23
 1.54 with sigma of 0.01
2. Uiso/Uaniso restraints and constraints
C23 \\sim C24 \\sim C24': within 2A with sigma of 0.01 and sigma for terminal
atoms of 0.02 within 2A
3. Others
 Sof(H23C)=Sof(H23D)=Sof(C24')=Sof(H24D)=Sof(H24E)=Sof(H24F)=1-FVAR(1)
 Sof(H23A)=Sof(H23B)=Sof(C24)=Sof(H24A)=Sof(H24B)=Sof(H24C)=FVAR(1)
4.a Riding coordinates:
 C24(H24A,H24B,H24C), C24'(H24D,H24E,H24F)
4.b Ternary CH refined with riding coordinates:
 C15(H15), C20(H20)
4.c Secondary CH2 refined with riding coordinates:
 C16(H16A,H16B), C19(H19A,H19B), C18(H18A,H18B), C17(H17A,H17B), C28(H28A,
 H28B), C27(H27A,H27B), C23(H23A,H23B), C23(H23C,H23D), C26(H26A,H26B),
 C25(H25A,H25B)
4.d Aromatic/amide H refined with riding coordinates:
 C14(H14), C11(H11), C8(H8), C2(H2), C5(H5), C4(H4), C9(H9), C3(H3), C10(H10)
4.e Idealised Me refined as rotating group:
 C22(H22A,H22B,H22C), C21(H21A,H21B,H21C)
;
_smtbx_masks_special_details
;
A solvent mask was calculated and 423 electrons were 
found in a volume of 2853\%A^3^ in 1 void per unit cell. 
This is consistent with the presence of 
0.5[C6H14] per Asymmetric Unit 
which account for 450 electrons 
per unit cell.
;
_smtbx_masks_void_probe_radius 1.2
_smtbx_masks_void_truncation_radius 1.2
_olex2_submission_special_instructions 'No special instructions were received'
_oxdiff_exptl_absorpt_empirical_details
;
Empirical correction (ABSPACK) includes:
- Absorption correction using spherical harmonics
- Frame scaling
;
_oxdiff_exptl_absorpt_empirical_full_max 4.548
_oxdiff_exptl_absorpt_empirical_full_min 0.536

loop_
_space_group_symop_operation_xyz
'x, y, z'
'-y, x-y, z'
'-x+y, -x, z'
'x+2/3, y+1/3, z+1/3'
'-y+2/3, x-y+1/3, z+1/3'
'-x+y+2/3, -x+1/3, z+1/3'
'x+1/3, y+2/3, z+2/3'
'-y+1/3, x-y+2/3, z+2/3'
'-x+y+1/3, -x+2/3, z+2/3'
'-x, -y, -z'
'y, -x+y, -z'
'x-y, x, -z'
'-x+2/3, -y+1/3, -z+1/3'
'y+2/3, -x+y+1/3, -z+1/3'
'x-y+2/3, x+1/3, -z+1/3'
'-x+1/3, -y+2/3, -z+2/3'
'y+1/3, -x+y+2/3, -z+2/3'
'x-y+1/3, x+2/3, -z+2/3'

loop_
_atom_site_label
_atom_site_type_symbol
_atom_site_fract_x
_atom_site_fract_y
_atom_site_fract_z
_atom_site_U_iso_or_equiv
_atom_site_adp_type
_atom_site_occupancy
_atom_site_site_symmetry_order
_atom_site_calc_flag
_atom_site_refinement_flags_posn
_atom_site_refinement_flags_adp
_atom_site_refinement_flags_occupancy
_atom_site_disorder_assembly
_atom_site_disorder_group
Zn1 Zn 0.38589(2) 0.31548(2) 0.31051(2) 0.07511(13) Uani 1 1 d . . . . .
N1 N 0.31980(7) 0.31764(7) 0.28964(8) 0.0629(5) Uani 1 1 d . . . . .
O1 O 0.38493(8) 0.26508(8) 0.21564(8) 0.0902(5) Uani 1 1 d . . . . .
N2 N 0.33597(8) 0.24661(8) 0.37185(8) 0.0705(5) Uani 1 1 d . . . . .
C7 C 0.38024(10) 0.49740(9) 0.21022(11) 0.0714(6) Uani 1 1 d . . . . .
C14 C 0.31681(9) 0.36209(9) 0.28386(9) 0.0621(6) Uani 1 1 d . . . . .
H14 H 0.287635 0.360775 0.306787 0.075 Uiso 1 1 calc R U . . .
C13 C 0.34953(9) 0.40987(9) 0.24971(10) 0.0643(6) Uani 1 1 d . . . . .
C15 C 0.27211(9) 0.27213(8) 0.32229(10) 0.0639(6) Uani 1 1 d . . . . .
H15 H 0.264715 0.284392 0.366756 0.077 Uiso 1 1 calc R U . . .
C12 C 0.34193(9) 0.45622(9) 0.25365(10) 0.0650(6) Uani 1 1 d . . . . .
C1 C 0.39398(9) 0.42457(9) 0.20120(9) 0.0668(6) Uani 1 1 d . . . . .
C20 C 0.28272(10) 0.22630(9) 0.33804(10) 0.0660(6) Uani 1 1 d . . . . .
H20 H 0.284822 0.211689 0.292373 0.079 Uiso 1 1 calc R U . . .
C6 C 0.41253(10) 0.47780(9) 0.17715(10) 0.0711(7) Uani 1 1 d . . . . .
C16 C 0.22239(10) 0.25037(10) 0.27630(12) 0.0757(7) Uani 1 1 d . . . . .
H16A H 0.228954 0.237604 0.232287 0.091 Uiso 1 1 calc R U . . .
H16B H 0.215029 0.279017 0.265635 0.091 Uiso 1 1 calc R U . . .
C11 C 0.30582(10) 0.46572(10) 0.29127(12) 0.0753(7) Uani 1 1 d . . . . .
H11 H 0.280351 0.439227 0.320296 0.090 Uiso 1 1 calc R U . . .
C8 C 0.38162(12) 0.54648(11) 0.20453(15) 0.0904(8) Uani 1 1 d . . . . .
H8 H 0.406763 0.573378 0.175638 0.109 Uiso 1 1 calc R U . . .
C2 C 0.41810(11) 0.39718(11) 0.17498(11) 0.0813(7) Uani 1 1 d . . . . .
H2 H 0.406262 0.362178 0.189537 0.098 Uiso 1 1 calc R U . . .
C5 C 0.45455(11) 0.50155(12) 0.12884(13) 0.0861(8) Uani 1 1 d . . . . .
H5 H 0.466675 0.536381 0.113298 0.103 Uiso 1 1 calc R U . . .
C19 C 0.23504(12) 0.18090(11) 0.37652(13) 0.0885(8) Uani 1 1 d . . . . .
H19A H 0.242211 0.151922 0.385627 0.106 Uiso 1 1 calc R U . . .
H19B H 0.230018 0.193866 0.421339 0.106 Uiso 1 1 calc R U . . .
C4 C 0.47777(12) 0.47321(14) 0.10451(13) 0.0956(9) Uani 1 1 d . . . . .
H4 H 0.505863 0.489017 0.072454 0.115 Uiso 1 1 calc R U . . .
C9 C 0.34568(13) 0.55460(12) 0.24182(18) 0.1006(9) Uani 1 1 d . . . . .
H9 H 0.346419 0.587176 0.238105 0.121 Uiso 1 1 calc R U . . .
C3 C 0.45993(12) 0.42140(13) 0.12703(12) 0.0930(8) Uani 1 1 d . . . . .
H3 H 0.476036 0.402585 0.109962 0.112 Uiso 1 1 calc R U . . .
C22 C 0.35373(13) 0.20658(12) 0.37056(13) 0.0923(8) Uani 1 1 d . . . . .
H22A H 0.352728 0.194702 0.323139 0.138 Uiso 1 1 calc R U . . .
H22B H 0.330306 0.176507 0.399415 0.138 Uiso 1 1 calc R U . . .
H22C H 0.389696 0.222506 0.388303 0.138 Uiso 1 1 calc R U . . .
C18 C 0.18454(12) 0.16019(11) 0.33289(15) 0.0955(8) Uani 1 1 d . . . . .
H18A H 0.188086 0.143279 0.290709 0.115 Uiso 1 1 calc R U . . .
H18B H 0.154310 0.133236 0.359526 0.115 Uiso 1 1 calc R U . . .
C10 C 0.30811(12) 0.51469(11) 0.28518(15) 0.0928(8) Uani 1 1 d . . . . .
H10 H 0.284141 0.520966 0.310477 0.111 Uiso 1 1 calc R U . . .
C21 C 0.33717(13) 0.26463(13) 0.44543(11) 0.0986(9) Uani 1 1 d . . . . .
H21A H 0.372976 0.280104 0.463620 0.148 Uiso 1 1 calc R U . . .
H21B H 0.313312 0.234477 0.473866 0.148 Uiso 1 1 calc R U . . .
H21C H 0.325995 0.290950 0.446311 0.148 Uiso 1 1 calc R U . . .
C17 C 0.17372(11) 0.20467(11) 0.31240(14) 0.0885(8) Uani 1 1 d . . . . .
H17A H 0.164994 0.218174 0.354095 0.106 Uiso 1 1 calc R U . . .
H17B H 0.143156 0.190582 0.280905 0.106 Uiso 1 1 calc R U . . .
C28 C 0.34956(13) 0.24966(13) 0.15673(13) 0.1004(9) Uani 1 1 d . . . . .
H28A H 0.331913 0.270838 0.154910 0.120 Uiso 1 1 calc R U . . .
H28B H 0.322365 0.212066 0.160007 0.120 Uiso 1 1 calc R U . . .
C27 C 0.3829(2) 0.25932(18) 0.09357(17) 0.1462(16) Uani 1 1 d D . . . .
H27A H 0.363614 0.231931 0.058367 0.175 Uiso 1 1 calc R U . . .
H27B H 0.393438 0.294146 0.073390 0.175 Uiso 1 1 calc R U . . .
C23 C 0.46086(14) 0.36425(17) 0.3362(2) 0.1288(12) Uani 1 1 d D U . . .
H23A H 0.481835 0.372713 0.293352 0.155 Uiso 0.831(7) 1 calc R U P A 1
H23B H 0.463268 0.397346 0.352337 0.155 Uiso 0.831(7) 1 calc R U P A 1
H23C H 0.463717 0.399187 0.339974 0.155 Uiso 0.169(7) 1 calc R U P A 2
H23D H 0.464056 0.354120 0.383825 0.155 Uiso 0.169(7) 1 calc R U P A 2
C26 C 0.4298(2) 0.2572(2) 0.1183(2) 0.1644(19) Uani 1 1 d D . . . .
H26A H 0.425936 0.222349 0.108320 0.197 Uiso 1 1 calc R U . . .
H26B H 0.462037 0.284497 0.095230 0.197 Uiso 1 1 calc R U . . .
C25 C 0.43288(17) 0.26660(19) 0.19370(19) 0.1404(14) Uani 1 1 d . . . . .
H25A H 0.436882 0.239236 0.218155 0.168 Uiso 1 1 calc R U . . .
H25B H 0.463666 0.301288 0.204618 0.168 Uiso 1 1 calc R U . . .
C24 C 0.4875(2) 0.3487(3) 0.3887(4) 0.220(4) Uani 0.831(7) 1 d D U P A 1
H24A H 0.513048 0.341350 0.366246 0.330 Uiso 0.831(7) 1 d R U P A 1
H24B H 0.461478 0.317260 0.413356 0.330 Uiso 0.831(7) 1 d R U P A 1
H24C H 0.505768 0.377670 0.421416 0.330 Uiso 0.831(7) 1 d R U P A 1
C24' C 0.5121(7) 0.3750(13) 0.3004(13) 0.182(9) Uani 0.169(7) 1 d D U P A 2
H24D H 0.531122 0.365109 0.332938 0.273 Uiso 0.169(7) 1 d R U P A 2
H24E H 0.531812 0.413049 0.292918 0.273 Uiso 0.169(7) 1 d R U P A 2
H24F H 0.507932 0.356859 0.256478 0.273 Uiso 0.169(7) 1 d R U P A 2

loop_
_atom_site_aniso_label
_atom_site_aniso_U_11
_atom_site_aniso_U_22
_atom_site_aniso_U_33
_atom_site_aniso_U_23
_atom_site_aniso_U_13
_atom_site_aniso_U_12
Zn1 0.0792(2) 0.0810(2) 0.06198(17) 0.00229(12) 0.00018(12) 0.03767(17)
N1 0.0743(13) 0.0618(12) 0.0517(9) 0.0081(8) 0.0100(8) 0.0335(10)
O1 0.1124(15) 0.1143(15) 0.0634(9) 0.0064(9) 0.0132(9) 0.0713(12)
N2 0.0952(15) 0.0785(13) 0.0462(9) 0.0037(8) 0.0024(8) 0.0496(12)
C7 0.0652(15) 0.0635(15) 0.0672(13) 0.0083(11) -0.0220(11) 0.0184(13)
C14 0.0727(15) 0.0668(15) 0.0414(9) 0.0044(9) 0.0011(9) 0.0309(12)
C13 0.0743(15) 0.0634(14) 0.0449(10) 0.0052(9) -0.0070(9) 0.0267(12)
C15 0.0794(16) 0.0617(14) 0.0516(10) 0.0070(9) 0.0138(10) 0.0360(12)
C12 0.0679(15) 0.0603(14) 0.0538(11) 0.0036(9) -0.0171(10) 0.0222(12)
C1 0.0704(15) 0.0687(15) 0.0437(10) 0.0014(9) -0.0083(9) 0.0218(12)
C20 0.0837(17) 0.0647(14) 0.0479(10) 0.0044(9) 0.0110(10) 0.0358(13)
C6 0.0637(15) 0.0668(15) 0.0554(11) 0.0103(10) -0.0153(10) 0.0121(12)
C16 0.0764(17) 0.0737(16) 0.0779(15) 0.0090(11) 0.0093(12) 0.0382(14)
C11 0.0751(17) 0.0705(17) 0.0736(14) 0.0078(11) -0.0102(12) 0.0314(14)
C8 0.080(2) 0.0657(18) 0.1027(19) 0.0210(14) -0.0243(15) 0.0196(15)
C2 0.0941(19) 0.0812(18) 0.0552(12) 0.0054(11) 0.0096(12) 0.0339(15)
C5 0.0738(18) 0.0782(18) 0.0713(15) 0.0159(13) -0.0121(12) 0.0116(15)
C19 0.109(2) 0.0711(17) 0.0822(16) 0.0223(13) 0.0221(15) 0.0427(16)
C4 0.0761(19) 0.110(3) 0.0643(14) 0.0111(15) 0.0025(12) 0.0193(18)
C9 0.091(2) 0.0678(19) 0.141(3) 0.0131(17) -0.0223(19) 0.0382(18)
C3 0.095(2) 0.108(2) 0.0648(14) 0.0004(14) 0.0099(13) 0.0417(19)
C22 0.121(2) 0.099(2) 0.0791(15) 0.0153(14) 0.0056(15) 0.071(2)
C18 0.092(2) 0.0669(18) 0.108(2) 0.0104(14) 0.0251(16) 0.0245(16)
C10 0.087(2) 0.078(2) 0.114(2) 0.0039(16) -0.0161(16) 0.0421(17)
C21 0.136(3) 0.117(2) 0.0470(11) -0.0029(12) -0.0037(13) 0.067(2)
C17 0.0808(19) 0.0763(18) 0.0965(17) 0.0027(14) 0.0155(14) 0.0305(16)
C28 0.126(3) 0.101(2) 0.0677(15) -0.0095(13) -0.0019(15) 0.051(2)
C27 0.180(4) 0.142(3) 0.0730(19) -0.0113(19) 0.026(2) 0.048(3)
C23 0.096(3) 0.145(3) 0.131(3) -0.006(2) -0.016(2) 0.049(2)
C26 0.205(5) 0.183(5) 0.137(3) 0.010(3) 0.076(3) 0.121(4)
C25 0.151(3) 0.196(4) 0.123(3) -0.018(3) 0.013(2) 0.123(3)
C24 0.118(4) 0.261(7) 0.207(6) 0.018(5) -0.052(4) 0.039(5)
C24' 0.105(12) 0.205(13) 0.176(13) 0.012(12) -0.030(11) 0.033(11)

loop_
_atom_type_symbol
_atom_type_description
_atom_type_scat_dispersion_real
_atom_type_scat_dispersion_imag
_atom_type_scat_source
C C 0.0033 0.0016 'International Tables Vol C Tables 4.2.6.8 and 6.1.1.4'
H H 0.0000 0.0000 'International Tables Vol C Tables 4.2.6.8 and 6.1.1.4'
N N 0.0061 0.0033 'International Tables Vol C Tables 4.2.6.8 and 6.1.1.4'
O O 0.0106 0.0060 'International Tables Vol C Tables 4.2.6.8 and 6.1.1.4'
Zn Zn 0.2839 1.4301 'International Tables Vol C Tables 4.2.6.8 and 6.1.1.4'

loop_
_geom_angle_atom_site_label_1
_geom_angle_atom_site_label_2
_geom_angle_atom_site_label_3
_geom_angle
_geom_angle_site_symmetry_1
_geom_angle_site_symmetry_3
_geom_angle_publ_flag
N1 Zn1 O1 98.85(7) . . ?
N1 Zn1 N2 85.81(7) . . ?
N2 Zn1 O1 93.03(7) . . ?
C23 Zn1 N1 139.56(14) . . ?
C23 Zn1 O1 107.95(13) . . ?
C23 Zn1 N2 121.40(13) . . ?
C14 N1 Zn1 125.04(15) . . ?
C14 N1 C15 114.15(18) . . ?
C15 N1 Zn1 111.71(13) . . ?
C28 O1 Zn1 126.30(17) . . ?
C25 O1 Zn1 120.3(2) . . ?
C25 O1 C28 108.1(2) . . ?
C20 N2 Zn1 102.30(11) . . ?
C20 N2 C21 112.58(19) . . ?
C22 N2 Zn1 112.51(15) . . ?
C22 N2 C20 112.18(19) . . ?
C22 N2 C21 109.35(19) . . ?
C21 N2 Zn1 107.73(16) . . ?
C12 C7 C6 108.1(2) . . ?
C8 C7 C12 120.6(3) . . ?
C8 C7 C6 131.3(2) . . ?
N1 C14 H14 114.4 . . ?
N1 C14 C13 131.1(2) . . ?
C13 C14 H14 114.4 . . ?
C14 C13 C12 123.2(2) . . ?
C14 C13 C1 130.5(2) . . ?
C12 C13 C1 106.17(19) . . ?
N1 C15 H15 108.4 . . ?
N1 C15 C20 110.48(18) . . ?
N1 C15 C16 112.90(17) . . ?
C20 C15 H15 108.4 . . ?
C16 C15 H15 108.4 . . ?
C16 C15 C20 108.13(18) . . ?
C7 C12 C13 109.0(2) . . ?
C11 C12 C7 118.7(2) . . ?
C11 C12 C13 132.3(2) . . ?
C6 C1 C13 108.6(2) . . ?
C2 C1 C13 133.1(2) . . ?
C2 C1 C6 118.3(2) . . ?
N2 C20 C15 110.97(18) . . ?
N2 C20 H20 106.2 . . ?
N2 C20 C19 115.98(18) . . ?
C15 C20 H20 106.2 . . ?
C15 C20 C19 110.56(19) . . ?
C19 C20 H20 106.2 . . ?
C1 C6 C7 108.1(2) . . ?
C5 C6 C7 131.5(2) . . ?
C5 C6 C1 120.4(3) . . ?
C15 C16 H16A 109.3 . . ?
C15 C16 H16B 109.3 . . ?
C15 C16 C17 111.5(2) . . ?
H16A C16 H16B 108.0 . . ?
C17 C16 H16A 109.3 . . ?
C17 C16 H16B 109.3 . . ?
C12 C11 H11 120.1 . . ?
C10 C11 C12 119.7(3) . . ?
C10 C11 H11 120.1 . . ?
C7 C8 H8 120.3 . . ?
C9 C8 C7 119.4(3) . . ?
C9 C8 H8 120.3 . . ?
C1 C2 H2 119.7 . . ?
C1 C2 C3 120.6(3) . . ?
C3 C2 H2 119.7 . . ?
C6 C5 H5 120.2 . . ?
C4 C5 C6 119.5(3) . . ?
C4 C5 H5 120.2 . . ?
C20 C19 H19A 109.6 . . ?
C20 C19 H19B 109.6 . . ?
H19A C19 H19B 108.1 . . ?
C18 C19 C20 110.5(2) . . ?
C18 C19 H19A 109.6 . . ?
C18 C19 H19B 109.6 . . ?
C5 C4 H4 119.6 . . ?
C5 C4 C3 120.7(3) . . ?
C3 C4 H4 119.6 . . ?
C8 C9 H9 119.7 . . ?
C8 C9 C10 120.6(3) . . ?
C10 C9 H9 119.7 . . ?
C2 C3 H3 119.8 . . ?
C4 C3 C2 120.5(3) . . ?
C4 C3 H3 119.8 . . ?
N2 C22 H22A 109.5 . . ?
N2 C22 H22B 109.5 . . ?
N2 C22 H22C 109.5 . . ?
H22A C22 H22B 109.5 . . ?
H22A C22 H22C 109.5 . . ?
H22B C22 H22C 109.5 . . ?
C19 C18 H18A 109.3 . . ?
C19 C18 H18B 109.3 . . ?
H18A C18 H18B 107.9 . . ?
C17 C18 C19 111.8(2) . . ?
C17 C18 H18A 109.3 . . ?
C17 C18 H18B 109.3 . . ?
C11 C10 C9 120.9(3) . . ?
C11 C10 H10 119.5 . . ?
C9 C10 H10 119.5 . . ?
N2 C21 H21A 109.5 . . ?
N2 C21 H21B 109.5 . . ?
N2 C21 H21C 109.5 . . ?
H21A C21 H21B 109.5 . . ?
H21A C21 H21C 109.5 . . ?
H21B C21 H21C 109.5 . . ?
C16 C17 H17A 109.4 . . ?
C16 C17 H17B 109.4 . . ?
C18 C17 C16 110.9(2) . . ?
C18 C17 H17A 109.4 . . ?
C18 C17 H17B 109.4 . . ?
H17A C17 H17B 108.0 . . ?
O1 C28 H28A 110.4 . . ?
O1 C28 H28B 110.4 . . ?
O1 C28 C27 106.5(3) . . ?
H28A C28 H28B 108.6 . . ?
C27 C28 H28A 110.4 . . ?
C27 C28 H28B 110.4 . . ?
C28 C27 H27A 110.7 . . ?
C28 C27 H27B 110.7 . . ?
H27A C27 H27B 108.8 . . ?
C26 C27 C28 105.0(3) . . ?
C26 C27 H27A 110.7 . . ?
C26 C27 H27B 110.7 . . ?
Zn1 C23 H23A 107.2 . . ?
Zn1 C23 H23B 107.2 . . ?
Zn1 C23 H23C 104.7 . . ?
Zn1 C23 H23D 104.7 . . ?
H23A C23 H23B 106.8 . . ?
H23C C23 H23D 105.7 . . ?
C24 C23 Zn1 120.7(4) . . ?
C24 C23 H23A 107.2 . . ?
C24 C23 H23B 107.2 . . ?
C24' C23 Zn1 130.4(11) . . ?
C24' C23 H23C 104.7 . . ?
C24' C23 H23D 104.7 . . ?
C27 C26 H26A 110.5 . . ?
C27 C26 H26B 110.5 . . ?
H26A C26 H26B 108.7 . . ?
C25 C26 C27 106.3(3) . . ?
C25 C26 H26A 110.5 . . ?
C25 C26 H26B 110.5 . . ?
O1 C25 C26 108.5(3) . . ?
O1 C25 H25A 110.0 . . ?
O1 C25 H25B 110.0 . . ?
C26 C25 H25A 110.0 . . ?
C26 C25 H25B 110.0 . . ?
H25A C25 H25B 108.4 . . ?
C23 C24 H24A 109.9 . . ?
C23 C24 H24B 109.9 . . ?
C23 C24 H24C 108.6 . . ?
H24A C24 H24B 109.5 . . ?
H24A C24 H24C 109.5 . . ?
H24B C24 H24C 109.5 . . ?
C23 C24' H24D 107.0 . . ?
C23 C24' H24E 105.1 . . ?
C23 C24' H24F 116.0 . . ?
H24D C24' H24E 109.5 . . ?
H24D C24' H24F 109.5 . . ?
H24E C24' H24F 109.5 . . ?

loop_
_geom_bond_atom_site_label_1
_geom_bond_atom_site_label_2
_geom_bond_distance
_geom_bond_site_symmetry_2
_geom_bond_publ_flag
Zn1 N1 1.9749(19) . ?
Zn1 O1 2.3069(17) . ?
Zn1 N2 2.1232(19) . ?
Zn1 C23 1.959(4) . ?
N1 C14 1.330(3) . ?
N1 C15 1.479(3) . ?
O1 C28 1.427(3) . ?
O1 C25 1.422(4) . ?
N2 C20 1.486(3) . ?
N2 C22 1.476(3) . ?
N2 C21 1.487(3) . ?
C7 C12 1.413(3) . ?
C7 C6 1.450(4) . ?
C7 C8 1.398(4) . ?
C14 H14 0.9300 . ?
C14 C13 1.380(3) . ?
C13 C12 1.458(3) . ?
C13 C1 1.458(3) . ?
C15 H15 0.9800 . ?
C15 C20 1.525(3) . ?
C15 C16 1.520(3) . ?
C12 C11 1.397(3) . ?
C1 C6 1.423(3) . ?
C1 C2 1.379(3) . ?
C20 H20 0.9800 . ?
C20 C19 1.528(3) . ?
C6 C5 1.396(3) . ?
C16 H16A 0.9700 . ?
C16 H16B 0.9700 . ?
C16 C17 1.524(3) . ?
C11 H11 0.9300 . ?
C11 C10 1.383(4) . ?
C8 H8 0.9300 . ?
C8 C9 1.368(4) . ?
C2 H2 0.9300 . ?
C2 C3 1.389(3) . ?
C5 H5 0.9300 . ?
C5 C4 1.368(4) . ?
C19 H19A 0.9700 . ?
C19 H19B 0.9700 . ?
C19 C18 1.513(4) . ?
C4 H4 0.9300 . ?
C4 C3 1.381(4) . ?
C9 H9 0.9300 . ?
C9 C10 1.389(4) . ?
C3 H3 0.9300 . ?
C22 H22A 0.9600 . ?
C22 H22B 0.9600 . ?
C22 H22C 0.9600 . ?
C18 H18A 0.9700 . ?
C18 H18B 0.9700 . ?
C18 C17 1.512(4) . ?
C10 H10 0.9300 . ?
C21 H21A 0.9600 . ?
C21 H21B 0.9600 . ?
C21 H21C 0.9600 . ?
C17 H17A 0.9700 . ?
C17 H17B 0.9700 . ?
C28 H28A 0.9700 . ?
C28 H28B 0.9700 . ?
C28 C27 1.475(4) . ?
C27 H27A 0.9700 . ?
C27 H27B 0.9700 . ?
C27 C26 1.460(5) . ?
C23 H23A 0.9700 . ?
C23 H23B 0.9700 . ?
C23 H23C 0.9700 . ?
C23 H23D 0.9700 . ?
C23 C24 1.460(6) . ?
C23 C24' 1.509(10) . ?
C26 H26A 0.9700 . ?
C26 H26B 0.9700 . ?
C26 C25 1.455(5) . ?
C25 H25A 0.9700 . ?
C25 H25B 0.9700 . ?
C24 H24A 0.9600 . ?
C24 H24B 0.9600 . ?
C24 H24C 0.9598 . ?
C24' H24D 0.9600 . ?
C24' H24E 0.9600 . ?
C24' H24F 0.9599 . ?

loop_
_geom_torsion_atom_site_label_1
_geom_torsion_atom_site_label_2
_geom_torsion_atom_site_label_3
_geom_torsion_atom_site_label_4
_geom_torsion
_geom_torsion_site_symmetry_1
_geom_torsion_site_symmetry_2
_geom_torsion_site_symmetry_3
_geom_torsion_site_symmetry_4
_geom_torsion_publ_flag
Zn1 N1 C14 C13 44.5(3) . . . . ?
Zn1 N1 C15 C20 -21.66(19) . . . . ?
Zn1 N1 C15 C16 -142.89(16) . . . . ?
Zn1 O1 C28 C27 135.2(3) . . . . ?
Zn1 O1 C25 C26 -150.1(3) . . . . ?
Zn1 N2 C20 C15 -43.93(16) . . . . ?
Zn1 N2 C20 C19 -171.17(16) . . . . ?
N1 C14 C13 C12 -175.2(2) . . . . ?
N1 C14 C13 C1 9.2(4) . . . . ?
N1 C15 C20 N2 45.8(2) . . . . ?
N1 C15 C20 C19 175.94(18) . . . . ?
N1 C15 C16 C17 -178.34(19) . . . . ?
O1 C28 C27 C26 24.3(4) . . . . ?
N2 C20 C19 C18 -174.0(2) . . . . ?
C7 C12 C11 C10 0.2(3) . . . . ?
C7 C6 C5 C4 -178.6(2) . . . . ?
C7 C8 C9 C10 0.1(4) . . . . ?
C14 N1 C15 C20 -170.49(17) . . . . ?
C14 N1 C15 C16 68.3(2) . . . . ?
C14 C13 C12 C7 -177.07(18) . . . . ?
C14 C13 C12 C11 3.6(3) . . . . ?
C14 C13 C1 C6 176.4(2) . . . . ?
C14 C13 C1 C2 -1.3(4) . . . . ?
C13 C12 C11 C10 179.5(2) . . . . ?
C13 C1 C6 C7 0.2(2) . . . . ?
C13 C1 C6 C5 -178.85(19) . . . . ?
C13 C1 C2 C3 178.4(2) . . . . ?
C15 N1 C14 C13 -171.4(2) . . . . ?
C15 C20 C19 C18 58.5(3) . . . . ?
C15 C16 C17 C18 -56.4(3) . . . . ?
C12 C7 C6 C1 -0.5(2) . . . . ?
C12 C7 C6 C5 178.3(2) . . . . ?
C12 C7 C8 C9 0.4(4) . . . . ?
C12 C13 C1 C6 0.2(2) . . . . ?
C12 C13 C1 C2 -177.5(2) . . . . ?
C12 C11 C10 C9 0.3(4) . . . . ?
C1 C13 C12 C7 -0.6(2) . . . . ?
C1 C13 C12 C11 -179.9(2) . . . . ?
C1 C6 C5 C4 0.2(3) . . . . ?
C1 C2 C3 C4 -0.4(4) . . . . ?
C20 C15 C16 C17 59.1(2) . . . . ?
C20 C19 C18 C17 -54.9(3) . . . . ?
C6 C7 C12 C13 0.7(2) . . . . ?
C6 C7 C12 C11 -179.89(19) . . . . ?
C6 C7 C8 C9 179.5(2) . . . . ?
C6 C1 C2 C3 0.8(3) . . . . ?
C6 C5 C4 C3 0.3(4) . . . . ?
C16 C15 C20 N2 169.81(16) . . . . ?
C16 C15 C20 C19 -60.0(2) . . . . ?
C8 C7 C12 C13 179.98(19) . . . . ?
C8 C7 C12 C11 -0.6(3) . . . . ?
C8 C7 C6 C1 -179.7(2) . . . . ?
C8 C7 C6 C5 -0.8(4) . . . . ?
C8 C9 C10 C11 -0.5(4) . . . . ?
C2 C1 C6 C7 178.28(19) . . . . ?
C2 C1 C6 C5 -0.7(3) . . . . ?
C5 C4 C3 C2 -0.1(4) . . . . ?
C19 C18 C17 C16 53.7(3) . . . . ?
C22 N2 C20 C15 -164.73(17) . . . . ?
C22 N2 C20 C19 68.0(2) . . . . ?
C21 N2 C20 C15 71.4(2) . . . . ?
C21 N2 C20 C19 -55.8(3) . . . . ?
C28 O1 C25 C26 5.6(4) . . . . ?
C28 C27 C26 C25 -20.6(5) . . . . ?
C27 C26 C25 O1 9.7(5) . . . . ?
C25 O1 C28 C27 -18.6(4) . . . . ?

loop_
_smtbx_masks_void_nr
_smtbx_masks_void_average_x
_smtbx_masks_void_average_y
_smtbx_masks_void_average_z
_smtbx_masks_void_volume
_smtbx_masks_void_count_electrons
_smtbx_masks_void_content
1 0.000 0.000 -0.293 951.0 141.2 '3 C6H14'
2 0.333 0.667 -0.559 951.0 141.2 '3 C6H14'
3 0.667 0.333 -0.892 951.0 141.2 '3 C6H14'
